data_2022467
loop_
_publ_author_name
'Lin, Jieye'
'Oliver, Allen G.'
'Serianni, Anthony S.'

_publ_section_title
;
 Methyl \b-lactoside [methyl
 \b-<small>D</small>-galactopyranosyl-(1\\rightarrow
 4)-\b-<small>D</small>-glucopyranoside] monohydrate: a solvomorphism
 study
;
_journal_coeditor_code EQ3002
_journal_issue 10
_journal_name_full 'Acta Crystallographica Section C'
_journal_page_first 668
_journal_page_last 674
_journal_paper_doi 10.1107/S2053229621009499
_journal_volume 77
_journal_year 2021
_chemical_absolute_configuration rmad
_chemical_formula_iupac 'C13 H24 O11, H2 O'
_chemical_formula_moiety 'C13 H24 O11, H2 O'
_chemical_formula_sum 'C13 H26 O12'
_chemical_formula_weight 374.34
_chemical_name_common
;
Methyl
\b-<i>D</i>-galactopyranosyl-(1\\rightarrow4)-\b-<i>D</i>-glucopyranoside
monohydrate
;
_chemical_name_systematic
;
Methyl \b-lactoside monohydrate
;
_space_group_crystal_system monoclinic
_space_group_IT_number 4
_space_group_name_Hall 'P 2yb'
_space_group_name_H-M_alt 'P 1 21 1'
_atom_sites_solution_hydrogens mixed
_atom_sites_solution_primary dual
_atom_sites_solution_secondary difmap
_audit_creation_method SHELXL-2018/1
_cell_angle_alpha 90
_cell_angle_beta 105.5950(10)
_cell_angle_gamma 90
_cell_formula_units_Z 2
_cell_length_a 4.62500(10)
_cell_length_b 24.0147(7)
_cell_length_c 7.6617(2)
_cell_measurement_reflns_used 9961
_cell_measurement_temperature 120(2)
_cell_measurement_theta_max 70.60
_cell_measurement_theta_min 3.68
_cell_volume 819.64(4)
_computing_cell_refinement
;
SAINT (Bruker, 2018)
;
_computing_data_collection
;
APEX3 (Bruker, 2018)
;
_computing_data_reduction
;
SAINT (Bruker, 2018)
;
_computing_molecular_graphics
;
Mercury (Macrae <i>et al.</i>, 2020)
;
_computing_publication_material
;
SHELXL2018 (Sheldrick, 2015b)
;
_computing_structure_refinement
;
SHELXL2018 (Sheldrick, 2015b)
;
_computing_structure_solution
;
SHELXT2014 (Sheldrick, 2015a)
;
_diffrn_ambient_temperature 120(2)
_diffrn_detector_area_resol_mean 7.41
_diffrn_measured_fraction_theta_full 0.987
_diffrn_measured_fraction_theta_max 0.978
_diffrn_measurement_device_type 'Bruker APEXII CCD'
_diffrn_measurement_method '\f and \w scans'
_diffrn_radiation_type CuK\a
_diffrn_radiation_wavelength 1.54178
_diffrn_reflns_av_R_equivalents 0.0250
_diffrn_reflns_av_unetI/netI 0.0215
_diffrn_reflns_limit_h_max 5
_diffrn_reflns_limit_h_min -5
_diffrn_reflns_limit_k_max 29
_diffrn_reflns_limit_k_min -29
_diffrn_reflns_limit_l_max 9
_diffrn_reflns_limit_l_min -9
_diffrn_reflns_number 14059
_diffrn_reflns_theta_full 67.679
_diffrn_reflns_theta_max 70.590
_diffrn_reflns_theta_min 3.681
_diffrn_source 'Ius micro-focus'
_exptl_absorpt_coefficient_mu 1.179
_exptl_absorpt_correction_T_max 0.7376
_exptl_absorpt_correction_T_min 0.5810
_exptl_absorpt_correction_type numerical
_exptl_absorpt_process_details
;
(SADABS; Krause <i>et al.</i>, 2015)
;
_exptl_crystal_colour colourless
_exptl_crystal_density_diffrn 1.517
_exptl_crystal_description tablet
_exptl_crystal_F_000 400
_exptl_crystal_size_max 0.180
_exptl_crystal_size_mid 0.171
_exptl_crystal_size_min 0.053
_refine_diff_density_max 0.308
_refine_diff_density_min -0.163
_refine_ls_abs_structure_details
;
Flack <i>x</i> determined using 1459 quotients [(I+)-(I-)]/[(I+)+(I-)]
(Parsons <i>et al.</i>,  2013)
;
_refine_ls_abs_structure_Flack 0.05(4)
_refine_ls_extinction_method none
_refine_ls_goodness_of_fit_ref 1.037
_refine_ls_hydrogen_treatment mixed
_refine_ls_matrix_type full
_refine_ls_number_parameters 263
_refine_ls_number_reflns 3056
_refine_ls_number_restraints 2
_refine_ls_restrained_S_all 1.036
_refine_ls_R_factor_all 0.0263
_refine_ls_R_factor_gt 0.0261
_refine_ls_shift/su_max 0.000
_refine_ls_shift/su_mean 0.000
_refine_ls_structure_factor_coef Fsqd
_refine_ls_weighting_details 'w=1/[\s^2^(Fo^2^)+(0.0450P)^2^+0.1553P] where P=(Fo^2^+2Fc^2^)/3'
_refine_ls_weighting_scheme calc
_refine_ls_wR_factor_gt 0.0704
_refine_ls_wR_factor_ref 0.0706
_reflns_number_gt 3031
_reflns_number_total 3056
_reflns_threshold_expression 'I > 2\s(I)'
_cod_data_source_file eq3002sup1.cif
_cod_data_source_block I
_cod_original_sg_symbol_H-M 'P 21'
_cod_database_code 2022467
_shelx_space_group_comment
;
The symmetry employed for this shelxl refinement is uniquely defined
by the following loop, which should always be used as a source of
symmetry information in preference to the above space-group names.
They are only intended as comments.
;
_shelx_estimated_absorpt_t_min 0.816
_shelx_estimated_absorpt_t_max 0.940

loop_
_space_group_symop_operation_xyz
'x, y, z'
'-x, y+1/2, -z'

loop_
_atom_site_type_symbol
_atom_site_label
_atom_site_fract_x
_atom_site_fract_y
_atom_site_fract_z
_atom_site_U_iso_or_equiv
_atom_site_adp_type
_atom_site_calc_flag
_atom_site_occupancy
_atom_site_disorder_assembly
_atom_site_disorder_group
O O1 0.6945(4) 0.69849(7) 1.0028(2) 0.0275(4) Uani d 1 . .
O O2 0.8779(4) 0.59193(7) 1.1369(2) 0.0273(3) Uani d 1 . .
H H2O 0.965(7) 0.5620(14) 1.139(4) 0.028(7) Uiso d 1 . .
O O3 0.5847(4) 0.50682(7) 0.8846(2) 0.0267(3) Uani d 1 . .
H H3O 0.621(7) 0.4792(15) 0.838(4) 0.030(8) Uiso d 1 . .
O O5 0.5942(4) 0.66710(6) 0.7138(2) 0.0220(3) Uani d 1 . .
O O6 0.6390(4) 0.69673(7) 0.3572(2) 0.0326(4) Uani d 1 . .
H H6O 0.669(8) 0.6929(14) 0.249(5) 0.042(9) Uiso d 1 . .
O O1' 0.6438(3) 0.53275(6) 0.5092(2) 0.0213(3) Uani d 1 . .
O O2' 0.2953(4) 0.50780(7) 0.1565(2) 0.0242(3) Uani d 1 . .
H H2O' 0.350(10) 0.5057(19) 0.072(6) 0.058(12) Uiso d 1 . .
O O3' 0.2417(4) 0.39315(7) 0.0577(2) 0.0237(3) Uani d 1 . .
H H3O' 0.382(10) 0.3860(17) 0.042(5) 0.046(11) Uiso d 1 . .
O O4' 0.7291(3) 0.35632(7) 0.3451(2) 0.0216(3) Uani d 1 . .
H H4O' 0.764(6) 0.3249(13) 0.359(3) 0.013(6) Uiso d 1 . .
O O5' 0.6327(3) 0.44224(6) 0.5922(2) 0.0205(3) Uani d 1 . .
O O6' 0.6741(4) 0.37161(8) 0.8886(2) 0.0309(4) Uani d 1 . .
H H6O' 0.873(8) 0.3796(15) 0.944(5) 0.040(8) Uiso d 1 . .
C C1 0.7704(5) 0.65762(9) 0.8945(3) 0.0224(4) Uani d 1 . .
H H1 0.989103 0.659580 0.901284 0.027 Uiso calc 1 . .
C C2 0.6930(5) 0.60125(9) 0.9609(3) 0.0212(4) Uani d 1 . .
H H2 0.480366 0.602811 0.967917 0.025 Uiso calc 1 . .
C C3 0.7160(5) 0.55488(9) 0.8288(3) 0.0207(4) Uani d 1 . .
H H3 0.932836 0.547190 0.840480 0.025 Uiso calc 1 . .
C C4 0.5624(5) 0.57059(9) 0.6322(3) 0.0193(4) Uani d 1 . .
H H4 0.339676 0.570235 0.612076 0.023 Uiso calc 1 . .
C C5 0.6628(5) 0.62815(9) 0.5886(3) 0.0207(4) Uani d 1 . .
H H5 0.884366 0.627842 0.603719 0.025 Uiso calc 1 . .
C C6 0.5041(5) 0.64700(9) 0.3986(3) 0.0241(4) Uani d 1 . .
H H6A 0.517498 0.617525 0.310737 0.029 Uiso calc 1 . .
H H6B 0.289288 0.653766 0.389090 0.029 Uiso calc 1 . .
C C7 0.8300(9) 0.75158(11) 0.9912(4) 0.0445(7) Uani d 1 . .
H HA 0.804741 0.761126 0.863563 0.067 Uiso calc 1 . .
H HC 1.044419 0.749864 1.053992 0.067 Uiso calc 1 . .
H HB 0.733355 0.780040 1.047915 0.067 Uiso calc 1 . .
C C1' 0.4761(5) 0.48398(9) 0.4699(3) 0.0190(4) Uani d 1 . .
H H1' 0.270949 0.489827 0.486252 0.023 Uiso calc 1 . .
C C2' 0.4547(5) 0.46614(9) 0.2760(3) 0.0191(4) Uani d 1 . .
H H2' 0.660667 0.461738 0.259442 0.023 Uiso calc 1 . .
C C3' 0.2871(4) 0.41071(9) 0.2399(3) 0.0192(4) Uani d 1 . .
H H3' 0.084205 0.416873 0.259437 0.023 Uiso calc 1 . .
C C4' 0.4446(5) 0.36713(8) 0.3764(3) 0.0194(4) Uani d 1 . .
H H4' 0.322879 0.332145 0.358122 0.023 Uiso calc 1 . .
C C5' 0.4756(5) 0.38959(9) 0.5674(3) 0.0194(4) Uani d 1 . .
H H5' 0.271275 0.394969 0.585597 0.023 Uiso calc 1 . .
C C6' 0.6551(5) 0.35079(10) 0.7124(3) 0.0234(4) Uani d 1 . .
H H6B' 0.558661 0.313657 0.698274 0.028 Uiso calc 1 . .
H H6A' 0.859855 0.346437 0.697257 0.028 Uiso calc 1 . .
O O1W 0.8826(4) 0.24832(8) 0.3889(3) 0.0390(4) Uani d 1 . .
H H1WA 0.738(9) 0.2209(19) 0.366(7) 0.078(14) Uiso d 1 . .
H H1WB 1.050(8) 0.2317(16) 0.471(5) 0.054(11) Uiso d 1 . .

loop_
_atom_site_aniso_label
_atom_site_aniso_U_11
_atom_site_aniso_U_22
_atom_site_aniso_U_33
_atom_site_aniso_U_12
_atom_site_aniso_U_13
_atom_site_aniso_U_23
O1 0.0444(10) 0.0198(8) 0.0198(8) -0.0016(7) 0.0108(7) -0.0025(6)
O2 0.0329(8) 0.0269(8) 0.0197(7) 0.0076(7) 0.0026(6) -0.0022(6)
O3 0.0421(9) 0.0189(7) 0.0216(7) -0.0016(7) 0.0130(7) -0.0021(6)
O5 0.0288(8) 0.0198(7) 0.0172(7) 0.0032(6) 0.0057(6) -0.0007(6)
O6 0.0498(11) 0.0259(9) 0.0227(8) -0.0039(8) 0.0107(8) 0.0009(7)
O1' 0.0233(7) 0.0201(7) 0.0216(7) -0.0016(6) 0.0084(6) -0.0038(6)
O2' 0.0267(8) 0.0250(7) 0.0202(7) 0.0069(6) 0.0053(6) 0.0029(6)
O3' 0.0204(8) 0.0322(8) 0.0180(7) -0.0005(6) 0.0044(6) -0.0056(6)
O4' 0.0205(7) 0.0195(8) 0.0272(8) 0.0016(6) 0.0104(6) -0.0009(6)
O5' 0.0218(7) 0.0196(7) 0.0184(7) -0.0022(5) 0.0024(6) -0.0008(5)
O6' 0.0220(8) 0.0529(11) 0.0177(7) -0.0008(7) 0.0051(6) -0.0018(7)
C1 0.0252(10) 0.0226(10) 0.0187(10) -0.0012(8) 0.0046(8) -0.0023(8)
C2 0.0216(10) 0.0229(11) 0.0186(10) 0.0007(8) 0.0049(8) -0.0013(8)
C3 0.0227(10) 0.0195(10) 0.0198(10) 0.0008(7) 0.0055(8) 0.0001(7)
C4 0.0213(10) 0.0200(9) 0.0171(10) 0.0007(8) 0.0059(8) -0.0023(8)
C5 0.0233(10) 0.0202(10) 0.0190(10) 0.0011(8) 0.0062(8) -0.0029(8)
C6 0.0295(11) 0.0234(11) 0.0190(10) 0.0004(8) 0.0059(8) -0.0011(8)
C7 0.083(2) 0.0225(12) 0.0317(13) -0.0111(13) 0.0212(14) -0.0059(10)
C1' 0.0189(9) 0.0184(9) 0.0197(10) -0.0005(8) 0.0051(8) -0.0017(7)
C2' 0.0174(9) 0.0211(9) 0.0183(9) 0.0012(8) 0.0037(7) 0.0005(8)
C3' 0.0152(9) 0.0245(10) 0.0182(10) -0.0014(7) 0.0050(8) -0.0032(8)
C4' 0.0169(9) 0.0204(10) 0.0222(10) -0.0023(7) 0.0074(8) -0.0024(8)
C5' 0.0196(9) 0.0195(9) 0.0200(9) -0.0027(7) 0.0068(8) -0.0013(8)
C6' 0.0246(10) 0.0263(10) 0.0195(9) -0.0019(8) 0.0062(8) 0.0012(8)
O1W 0.0337(9) 0.0249(8) 0.0568(12) 0.0012(7) 0.0094(9) 0.0071(8)

loop_
_atom_type_symbol
_atom_type_description
_atom_type_scat_dispersion_real
_atom_type_scat_dispersion_imag
_atom_type_scat_source
C C 0.0181 0.0091 'International Tables Vol C Tables 4.2.6.8 and 6.1.1.4'
H H 0.0000 0.0000 'International Tables Vol C Tables 4.2.6.8 and 6.1.1.4'
O O 0.0492 0.0322 'International Tables Vol C Tables 4.2.6.8 and 6.1.1.4'

loop_
_geom_angle_atom_site_label_1
_geom_angle_atom_site_label_2
_geom_angle_atom_site_label_3
_geom_angle_site_symmetry_1
_geom_angle_site_symmetry_3
_geom_angle
_geom_angle_publ_flag
C1 O1 C7 . . 113.95(19) ?
C2 O2 H2O . . 109(2) ?
C3 O3 H3O . . 113(2) ?
C1 O5 C5 . . 111.99(16) ?
C6 O6 H6O . . 108(2) ?
C1' O1' C4 . . 116.57(16) ?
C2' O2' H2O' . . 106(3) ?
C3' O3' H3O' . . 110(3) ?
C4' O4' H4O' . . 108.7(19) ?
C1' O5' C5' . . 112.29(15) ?
C6' O6' H6O' . . 108(2) ?
O1 C1 O5 . . 107.31(17) ?
O1 C1 C2 . . 107.97(17) ?
O5 C1 C2 . . 110.05(17) ?
O1 C1 H1 . . 110.5 ?
O5 C1 H1 . . 110.5 ?
C2 C1 H1 . . 110.5 ?
O2 C2 C1 . . 108.96(18) ?
O2 C2 C3 . . 112.73(18) ?
C1 C2 C3 . . 111.25(18) ?
O2 C2 H2 . . 107.9 ?
C1 C2 H2 . . 107.9 ?
C3 C2 H2 . . 107.9 ?
O3 C3 C2 . . 106.35(17) ?
O3 C3 C4 . . 111.91(18) ?
C2 C3 C4 . . 112.09(17) ?
O3 C3 H3 . . 108.8 ?
C2 C3 H3 . . 108.8 ?
C4 C3 H3 . . 108.8 ?
O1' C4 C5 . . 106.40(16) ?
O1' C4 C3 . . 110.95(17) ?
C5 C4 C3 . . 110.59(17) ?
O1' C4 H4 . . 109.6 ?
C5 C4 H4 . . 109.6 ?
C3 C4 H4 . . 109.6 ?
O5 C5 C6 . . 108.13(17) ?
O5 C5 C4 . . 108.03(16) ?
C6 C5 C4 . . 112.65(17) ?
O5 C5 H5 . . 109.3 ?
C6 C5 H5 . . 109.3 ?
C4 C5 H5 . . 109.3 ?
O6 C6 C5 . . 109.72(18) ?
O6 C6 H6A . . 109.7 ?
C5 C6 H6A . . 109.7 ?
O6 C6 H6B . . 109.7 ?
C5 C6 H6B . . 109.7 ?
H6A C6 H6B . . 108.2 ?
O1 C7 HA . . 109.5 ?
O1 C7 HC . . 109.5 ?
HA C7 HC . . 109.5 ?
O1 C7 HB . . 109.5 ?
HA C7 HB . . 109.5 ?
HC C7 HB . . 109.5 ?
O1' C1' O5' . . 107.07(16) ?
O1' C1' C2' . . 109.53(16) ?
O5' C1' C2' . . 109.31(16) ?
O1' C1' H1' . . 110.3 ?
O5' C1' H1' . . 110.3 ?
C2' C1' H1' . . 110.3 ?
O2' C2' C1' . . 108.48(16) ?
O2' C2' C3' . . 110.28(16) ?
C1' C2' C3' . . 108.58(16) ?
O2' C2' H2' . . 109.8 ?
C1' C2' H2' . . 109.8 ?
C3' C2' H2' . . 109.8 ?
O3' C3' C4' . . 112.89(18) ?
O3' C3' C2' . . 111.77(17) ?
C4' C3' C2' . . 110.44(16) ?
O3' C3' H3' . . 107.1 ?
C4' C3' H3' . . 107.1 ?
C2' C3' H3' . . 107.1 ?
O4' C4' C3' . . 107.68(17) ?
O4' C4' C5' . . 111.86(17) ?
C3' C4' C5' . . 108.64(17) ?
O4' C4' H4' . . 109.5 ?
C3' C4' H4' . . 109.5 ?
C5' C4' H4' . . 109.5 ?
O5' C5' C6' . . 106.55(16) ?
O5' C5' C4' . . 110.39(16) ?
C6' C5' C4' . . 112.11(17) ?
O5' C5' H5' . . 109.2 ?
C6' C5' H5' . . 109.2 ?
C4' C5' H5' . . 109.2 ?
O6' C6' C5' . . 111.23(18) ?
O6' C6' H6B' . . 109.4 ?
C5' C6' H6B' . . 109.4 ?
O6' C6' H6A' . . 109.4 ?
C5' C6' H6A' . . 109.4 ?
H6B' C6' H6A' . . 108.0 ?
H1WA O1W H1WB . . 104(4) ?

loop_
_geom_bond_atom_site_label_1
_geom_bond_atom_site_label_2
_geom_bond_site_symmetry_2
_geom_bond_distance
_geom_bond_publ_flag
O1 C1 . 1.390(3) ?
O1 C7 . 1.434(3) ?
O2 C2 . 1.407(3) ?
O2 H2O . 0.82(3) ?
O3 C3 . 1.422(3) ?
O3 H3O . 0.79(4) ?
O5 C1 . 1.423(3) ?
O5 C5 . 1.435(2) ?
O6 C6 . 1.422(3) ?
O6 H6O . 0.88(4) ?
O1' C1' . 1.392(3) ?
O1' C4 . 1.430(2) ?
O2' C2' . 1.421(3) ?
O2' H2O' . 0.76(5) ?
O3' C3' . 1.419(3) ?
O3' H3O' . 0.71(4) ?
O4' C4' . 1.424(3) ?
O4' H4O' . 0.77(3) ?
O5' C1' . 1.429(3) ?
O5' C5' . 1.445(3) ?
O6' C6' . 1.420(3) ?
O6' H6O' . 0.93(4) ?
C1 C2 . 1.522(3) ?
C1 H1 . 1.0000 ?
C2 C3 . 1.527(3) ?
C2 H2 . 1.0000 ?
C3 C4 . 1.530(3) ?
C3 H3 . 1.0000 ?
C4 C5 . 1.524(3) ?
C4 H4 . 1.0000 ?
C5 C6 . 1.512(3) ?
C5 H5 . 1.0000 ?
C6 H6A . 0.9900 ?
C6 H6B . 0.9900 ?
C7 HA . 0.9800 ?
C7 HC . 0.9800 ?
C7 HB . 0.9800 ?
C1' C2' . 1.523(3) ?
C1' H1' . 1.0000 ?
C2' C3' . 1.528(3) ?
C2' H2' . 1.0000 ?
C3' C4' . 1.520(3) ?
C3' H3' . 1.0000 ?
C4' C5' . 1.530(3) ?
C4' H4' . 1.0000 ?
C5' C6' . 1.515(3) ?
C5' H5' . 1.0000 ?
C6' H6B' . 0.9900 ?
C6' H6A' . 0.9900 ?
O1W H1WA . 0.92(4) ?
O1W H1WB . 0.95(3) ?

loop_
_geom_hbond_atom_site_label_D
_geom_hbond_atom_site_label_H
_geom_hbond_atom_site_label_A
_geom_hbond_site_symmetry_A
_geom_hbond_distance_DH
_geom_hbond_distance_HA
_geom_hbond_distance_DA
_geom_hbond_angle_DHA
_geom_hbond_publ_flag
O2' H2O' O3 1_554 0.76(5) 2.02(5) 2.763(2) 167(5) yes
O2 H2O O2' 1_656 0.82(3) 1.98(3) 2.770(2) 160(3) yes
O3' H3O' O6' 1_554 0.71(4) 2.04(4) 2.709(2) 156(4) yes
O3 H3O O5' . 0.79(4) 2.10(4) 2.782(2) 145(3) yes
O3 H3O O6' . 0.79(4) 2.61(4) 3.272(3) 142(3) yes
O4' H4O' O1W . 0.77(3) 1.92(3) 2.686(3) 175(3) yes
O6' H6O' O3' 1_656 0.93(4) 1.72(4) 2.647(2) 177(3) yes
O6 H6O O1 1_554 0.88(4) 1.92(4) 2.795(2) 169(3) yes
O1W H1WA O5 2_646 0.92(4) 1.97(4) 2.890(2) 172(5) yes
O1W H1WB O6 2_746 0.95(3) 1.87(3) 2.811(3) 176(4) yes

loop_
_geom_torsion_atom_site_label_1
_geom_torsion_atom_site_label_2
_geom_torsion_atom_site_label_3
_geom_torsion_atom_site_label_4
_geom_torsion_site_symmetry_1
_geom_torsion_site_symmetry_2
_geom_torsion_site_symmetry_3
_geom_torsion_site_symmetry_4
_geom_torsion
_geom_torsion_publ_flag
C7 O1 C1 O5 . . . . -78.2(2) ?
C7 O1 C1 C2 . . . . 163.2(2) ?
C5 O5 C1 O1 . . . . 177.92(16) ?
C5 O5 C1 C2 . . . . -64.8(2) ?
O1 C1 C2 O2 . . . . -65.4(2) ?
O5 C1 C2 O2 . . . . 177.76(18) ?
O1 C1 C2 C3 . . . . 169.71(17) ?
O5 C1 C2 C3 . . . . 52.9(2) ?
O2 C2 C3 O3 . . . . 68.3(2) ?
C1 C2 C3 O3 . . . . -168.95(17) ?
O2 C2 C3 C4 . . . . -169.09(18) ?
C1 C2 C3 C4 . . . . -46.3(2) ?
C1' O1' C4 C5 . . . . -154.47(17) ?
C1' O1' C4 C3 . . . . 85.2(2) ?
O3 C3 C4 O1' . . . . -73.8(2) ?
C2 C3 C4 O1' . . . . 166.84(17) ?
O3 C3 C4 C5 . . . . 168.41(16) ?
C2 C3 C4 C5 . . . . 49.0(2) ?
C1 O5 C5 C6 . . . . -170.91(17) ?
C1 O5 C5 C4 . . . . 66.9(2) ?
O1' C4 C5 O5 . . . . -178.01(15) ?
C3 C4 C5 O5 . . . . -57.4(2) ?
O1' C4 C5 C6 . . . . 62.6(2) ?
C3 C4 C5 C6 . . . . -176.81(18) ?
O5 C5 C6 O6 . . . . 69.4(2) ?
C4 C5 C6 O6 . . . . -171.25(17) ?
C4 O1' C1' O5' . . . . -93.96(19) ?
C4 O1' C1' C2' . . . . 147.62(17) ?
C5' O5' C1' O1' . . . . 178.56(15) ?
C5' O5' C1' C2' . . . . -62.9(2) ?
O1' C1' C2' O2' . . . . -63.7(2) ?
O5' C1' C2' O2' . . . . 179.31(15) ?
O1' C1' C2' C3' . . . . 176.47(16) ?
O5' C1' C2' C3' . . . . 59.5(2) ?
O2' C2' C3' O3' . . . . 57.6(2) ?
C1' C2' C3' O3' . . . . 176.29(16) ?
O2' C2' C3' C4' . . . . -175.87(16) ?
C1' C2' C3' C4' . . . . -57.1(2) ?
O3' C3' C4' O4' . . . . 60.0(2) ?
C2' C3' C4' O4' . . . . -66.0(2) ?
O3' C3' C4' C5' . . . . -178.70(16) ?
C2' C3' C4' C5' . . . . 55.4(2) ?
C1' O5' C5' C6' . . . . -176.46(16) ?
C1' O5' C5' C4' . . . . 61.6(2) ?
O4' C4' C5' O5' . . . . 62.4(2) ?
C3' C4' C5' O5' . . . . -56.3(2) ?
O4' C4' C5' C6' . . . . -56.2(2) ?
C3' C4' C5' C6' . . . . -174.95(17) ?
O5' C5' C6' O6' . . . . 60.8(2) ?
C4' C5' C6' O6' . . . . -178.35(17) ?

_cod_database_fobs_code 2022467
